data_7016105
loop_
_publ_author_name
'Saha Roy, Amit'
'Saha, Pinaki'
'Mitra, Partha'
'Sundar Maity, Shyam'
'Ghosh, Sanjib'
'Ghosh, Prasanta'

_publ_section_title
;
 Unsymmetrical diimine chelation to M(ii) (M = Zn, Cd, Pd):
 atropisomerism, pi-pi stacking and photoluminescence.
;
_journal_issue 28
_journal_name_full 'Dalton transactions (Cambridge, England : 2003)'
_journal_page_first 7375
_journal_page_last 7384
_journal_paper_doi 10.1039/c1dt10270b
_journal_volume 40
_journal_year 2011
_chemical_formula_sum 'C12 H12 Cl2 N2 O2 Pd'
_chemical_formula_weight 393.54
_chemical_name_systematic
;
?
;
_space_group_IT_number 61
_symmetry_cell_setting orthorhombic
_symmetry_space_group_name_Hall '-P 2ac 2ab'
_symmetry_space_group_name_H-M 'P b c a'
_atom_sites_solution_hydrogens geom
_atom_sites_solution_primary direct
_atom_sites_solution_secondary difmap
_audit_creation_method SHELXL-97
_cell_angle_alpha 90.00
_cell_angle_beta 90.00
_cell_angle_gamma 90.00
_cell_formula_units_Z 8
_cell_length_a 10.068(4)
_cell_length_b 15.311(6)
_cell_length_c 18.234(8)
_cell_measurement_reflns_used 120
_cell_measurement_temperature 150(2)
_cell_measurement_theta_max 25.0
_cell_measurement_theta_min 1.5
_cell_volume 2811(2)
_computing_cell_refinement 'BRUKER SMART APEX II'
_computing_data_collection 'BRUKER SMART APEX II'
_computing_data_reduction 'BRUKER AXS SAINT'
_computing_publication_material 'SHELXL-97 (Sheldrick, 1997)'
_computing_structure_refinement 'SHELXL-97 (Sheldrick, 1997)'
_computing_structure_solution 'SHELXS-97 (Sheldrick, 1990)'
_diffrn_ambient_temperature 150(2)
_diffrn_measured_fraction_theta_full 1.000
_diffrn_measured_fraction_theta_max 1.000
_diffrn_measurement_device_type 'BRUKER SMART APEX II CCD AREA DETECTOR'
_diffrn_measurement_method Omega_scan
_diffrn_radiation_monochromator graphite
_diffrn_radiation_source 'fine-focus sealed tube'
_diffrn_radiation_type MoK\a
_diffrn_radiation_wavelength 0.71073
_diffrn_reflns_av_R_equivalents 0.0812
_diffrn_reflns_av_sigmaI/netI 0.0511
_diffrn_reflns_limit_h_max 11
_diffrn_reflns_limit_h_min -11
_diffrn_reflns_limit_k_max 16
_diffrn_reflns_limit_k_min -18
_diffrn_reflns_limit_l_max 21
_diffrn_reflns_limit_l_min -21
_diffrn_reflns_number 17497
_diffrn_reflns_theta_full 25.00
_diffrn_reflns_theta_max 25.00
_diffrn_reflns_theta_min 2.23
_exptl_absorpt_coefficient_mu 1.698
_exptl_absorpt_correction_T_max 0.82
_exptl_absorpt_correction_T_min 0.70
_exptl_absorpt_correction_type multi-scan
_exptl_absorpt_process_details SADABS
_exptl_crystal_colour redish_yellow
_exptl_crystal_density_diffrn 1.860
_exptl_crystal_density_method 'not measured'
_exptl_crystal_description rectangle
_exptl_crystal_F_000 1552
_exptl_crystal_size_max 0.05
_exptl_crystal_size_mid 0.04
_exptl_crystal_size_min 0.02
_refine_diff_density_max 0.835
_refine_diff_density_min -0.373
_refine_diff_density_rms 0.131
_refine_ls_extinction_method none
_refine_ls_goodness_of_fit_ref 1.089
_refine_ls_hydrogen_treatment riding
_refine_ls_matrix_type full
_refine_ls_number_parameters 173
_refine_ls_number_reflns 2467
_refine_ls_number_restraints 0
_refine_ls_restrained_S_all 1.089
_refine_ls_R_factor_all 0.0540
_refine_ls_R_factor_gt 0.0344
_refine_ls_shift/su_max 0.001
_refine_ls_shift/su_mean 0.000
_refine_ls_structure_factor_coef Fsqd
_refine_ls_weighting_details 'calc w=1/[\s^2^(Fo^2^)+(0.0361P)^2^+3.2791P] where P=(Fo^2^+2Fc^2^)/3'
_refine_ls_weighting_scheme calc
_refine_ls_wR_factor_gt 0.0821
_refine_ls_wR_factor_ref 0.0963
_reflns_number_gt 1859
_reflns_number_total 2467
_reflns_threshold_expression >2sigma(I)
_cod_data_source_file c1dt10270b.txt
_cod_data_source_block 3.H2O
_cod_depositor_comments
;
The following automatic conversions were performed:

'_symmetry_cell_setting' value 'Orthorhombic' changed to
'orthorhombic' according to
/home/saulius/struct/CIF-dictionaries/cif_core.dic dictionary named
'cif_core.dic' version 2.4.1 from 2010-06-29.

Automatic conversion script
Id: cif_fix_values 1715 2011-07-08 13:25:40Z adriana 
;
_cod_original_sg_symbol_H-M Pbca
_cod_database_code 7016105

loop_
_symmetry_equiv_pos_as_xyz
'x, y, z'
'-x+1/2, -y, z+1/2'
'-x, y+1/2, -z+1/2'
'x+1/2, -y+1/2, -z'
'-x, -y, -z'
'x-1/2, y, -z-1/2'
'x, -y-1/2, z-1/2'
'-x-1/2, y-1/2, z'

loop_
_atom_site_label
_atom_site_type_symbol
_atom_site_fract_x
_atom_site_fract_y
_atom_site_fract_z
_atom_site_U_iso_or_equiv
_atom_site_adp_type
_atom_site_occupancy
_atom_site_symmetry_multiplicity
_atom_site_calc_flag
_atom_site_refinement_flags
_atom_site_disorder_assembly
_atom_site_disorder_group
Pd1 Pd 0.97310(4) 0.03586(2) 0.717147(18) 0.03549(15) Uani 1 1 d . . .
Cl1 Cl 0.99984(16) 0.05084(9) 0.59282(7) 0.0577(4) Uani 1 1 d . . .
Cl2 Cl 1.12030(13) -0.07813(9) 0.71705(7) 0.0488(3) Uani 1 1 d . . .
N1 N 0.8376(4) 0.1333(2) 0.7252(2) 0.0380(9) Uani 1 1 d . . .
C2 C 0.7875(5) 0.1413(3) 0.7943(3) 0.0389(11) Uani 1 1 d . . .
C7 C 0.8438(5) 0.0809(3) 0.8471(3) 0.0414(11) Uani 1 1 d . . .
H7 H 0.8126 0.0794 0.8951 0.050 Uiso 1 1 calc R . .
C9 C 0.9944(5) -0.0307(3) 0.8774(2) 0.0375(11) Uani 1 1 d . . .
C13 C 0.9776(5) -0.1541(3) 0.9575(3) 0.0465(12) Uani 1 1 d . . .
H13A H 0.9266 -0.1968 0.9803 0.056 Uiso 1 1 calc R . .
C12 C 1.1137(5) -0.1504(3) 0.9698(3) 0.0411(11) Uani 1 1 d . . .
C10 C 1.1297(5) -0.0273(3) 0.8907(3) 0.0462(12) Uani 1 1 d . . .
H10 H 1.1814 0.0150 0.8677 0.055 Uiso 1 1 calc R . .
C11 C 1.1877(5) -0.0856(3) 0.9374(3) 0.0471(12) Uani 1 1 d . . .
H11A H 1.2781 -0.0814 0.9473 0.057 Uiso 1 1 calc R . .
C14 C 0.9187(5) -0.0941(3) 0.9116(3) 0.0428(11) Uani 1 1 d . . .
H14 H 0.8276 -0.0964 0.9035 0.051 Uiso 1 1 calc R . .
C3 C 0.6926(5) 0.2039(3) 0.8111(3) 0.0477(13) Uani 1 1 d . . .
H3 H 0.6614 0.2097 0.8589 0.057 Uiso 1 1 calc R . .
C6 C 0.7907(5) 0.1861(3) 0.6729(3) 0.0524(14) Uani 1 1 d . . .
H6 H 0.8247 0.1812 0.6256 0.063 Uiso 1 1 calc R . .
C5 C 0.6931(6) 0.2477(4) 0.6866(3) 0.0593(15) Uani 1 1 d . . .
H5 H 0.6604 0.2824 0.6488 0.071 Uiso 1 1 calc R . .
C4 C 0.6454(5) 0.2570(3) 0.7568(3) 0.0546(14) Uani 1 1 d . . .
H4 H 0.5816 0.2991 0.7673 0.065 Uiso 1 1 calc R . .
O1 O 1.1804(4) -0.2090(2) 1.0129(2) 0.0583(10) Uani 1 1 d . . .
H1 H 1.1287 -0.2466 1.0273 0.087 Uiso 1 1 calc R . .
N8 N 0.9375(4) 0.0294(2) 0.8265(2) 0.0344(8) Uani 1 1 d . . .
O1W O 1.0345(4) -0.3404(3) 1.0619(2) 0.0696(12) Uani 1 1 d . . .
H2W H 1.0495 -0.3703 1.1042 0.104 Uiso 1 1 d R . .
H1W H 1.1067 -0.3582 1.0413 0.104 Uiso 1 1 d R . .

loop_
_atom_site_aniso_label
_atom_site_aniso_U_11
_atom_site_aniso_U_22
_atom_site_aniso_U_33
_atom_site_aniso_U_23
_atom_site_aniso_U_13
_atom_site_aniso_U_12
Pd1 0.0430(2) 0.0322(2) 0.0313(2) 0.00130(15) 0.00120(15) -0.00206(15)
Cl1 0.0843(10) 0.0569(9) 0.0320(6) 0.0017(6) 0.0031(6) -0.0038(7)
Cl2 0.0527(7) 0.0460(8) 0.0477(7) -0.0009(6) 0.0080(6) 0.0087(6)
N1 0.045(2) 0.028(2) 0.040(2) 0.0019(17) -0.0059(18) -0.0031(17)
C2 0.042(3) 0.033(3) 0.041(3) -0.001(2) -0.006(2) -0.002(2)
C7 0.051(3) 0.042(3) 0.031(2) 0.001(2) 0.000(2) 0.000(2)
C9 0.051(3) 0.033(3) 0.029(2) -0.0020(19) 0.001(2) 0.005(2)
C13 0.047(3) 0.049(3) 0.043(3) 0.010(2) -0.001(2) -0.005(2)
C12 0.051(3) 0.036(3) 0.036(2) 0.001(2) -0.008(2) 0.002(2)
C10 0.042(3) 0.047(3) 0.050(3) 0.009(2) -0.003(2) -0.009(2)
C11 0.042(3) 0.049(3) 0.050(3) 0.004(3) -0.005(2) -0.004(2)
C14 0.039(3) 0.047(3) 0.043(3) 0.009(2) -0.003(2) -0.003(2)
C3 0.052(3) 0.034(3) 0.057(3) -0.003(2) 0.002(3) 0.003(2)
C6 0.064(4) 0.046(3) 0.047(3) 0.013(3) -0.009(3) -0.005(3)
C5 0.068(4) 0.039(3) 0.070(4) 0.015(3) -0.014(3) 0.008(3)
C4 0.048(3) 0.038(3) 0.078(4) 0.004(3) -0.008(3) 0.007(2)
O1 0.062(2) 0.052(2) 0.061(2) 0.0173(19) -0.018(2) -0.0011(19)
N8 0.038(2) 0.032(2) 0.0328(19) -0.0001(16) 0.0038(16) 0.0029(16)
O1W 0.087(3) 0.060(3) 0.062(3) 0.016(2) 0.002(2) -0.004(2)

loop_
_atom_type_symbol
_atom_type_description
_atom_type_scat_dispersion_real
_atom_type_scat_dispersion_imag
_atom_type_scat_source
C C 0.0033 0.0016 'International Tables Vol C Tables 4.2.6.8 and 6.1.1.4'
H H 0.0000 0.0000 'International Tables Vol C Tables 4.2.6.8 and 6.1.1.4'
N N 0.0061 0.0033 'International Tables Vol C Tables 4.2.6.8 and 6.1.1.4'
O O 0.0106 0.0060 'International Tables Vol C Tables 4.2.6.8 and 6.1.1.4'
Cl Cl 0.1484 0.1585 'International Tables Vol C Tables 4.2.6.8 and 6.1.1.4'
Pd Pd -0.9988 1.0072 'International Tables Vol C Tables 4.2.6.8 and 6.1.1.4'

loop_
_geom_angle_atom_site_label_1
_geom_angle_atom_site_label_2
_geom_angle_atom_site_label_3
_geom_angle
_geom_angle_site_symmetry_1
_geom_angle_site_symmetry_3
_geom_angle_publ_flag
N1 Pd1 N8 81.14(15) . . ?
N1 Pd1 Cl2 175.38(11) . . ?
N8 Pd1 Cl2 94.46(11) . . ?
N1 Pd1 Cl1 94.42(11) . . ?
N8 Pd1 Cl1 175.51(11) . . ?
Cl2 Pd1 Cl1 89.97(5) . . ?
C6 N1 C2 118.3(4) . . ?
C6 N1 Pd1 129.1(4) . . ?
C2 N1 Pd1 112.5(3) . . ?
N1 C2 C3 121.4(4) . . ?
N1 C2 C7 114.2(4) . . ?
C3 C2 C7 124.3(5) . . ?
N8 C7 C2 119.0(4) . . ?
C14 C9 C10 119.3(4) . . ?
C14 C9 N8 121.7(4) . . ?
C10 C9 N8 118.9(4) . . ?
C14 C13 C12 119.7(5) . . ?
O1 C12 C11 117.0(4) . . ?
O1 C12 C13 123.3(5) . . ?
C11 C12 C13 119.6(4) . . ?
C11 C10 C9 120.3(5) . . ?
C10 C11 C12 120.6(5) . . ?
C13 C14 C9 120.3(5) . . ?
C4 C3 C2 119.4(5) . . ?
N1 C6 C5 122.3(5) . . ?
C4 C5 C6 119.1(5) . . ?
C3 C4 C5 119.5(5) . . ?
C7 N8 C9 120.0(4) . . ?
C7 N8 Pd1 112.8(3) . . ?
C9 N8 Pd1 126.9(3) . . ?

loop_
_geom_bond_atom_site_label_1
_geom_bond_atom_site_label_2
_geom_bond_distance
_geom_bond_site_symmetry_2
_geom_bond_publ_flag
Pd1 N1 2.026(4) . ?
Pd1 N8 2.028(4) . ?
Pd1 Cl2 2.2898(15) . ?
Pd1 Cl1 2.2943(16) . ?
N1 C6 1.337(6) . ?
N1 C2 1.364(6) . ?
C2 C3 1.387(7) . ?
C2 C7 1.450(6) . ?
C7 N8 1.286(6) . ?
C9 C14 1.382(7) . ?
C9 C10 1.385(6) . ?
C9 N8 1.427(6) . ?
C13 C14 1.377(7) . ?
C13 C12 1.389(7) . ?
C12 O1 1.369(6) . ?
C12 C11 1.375(7) . ?
C10 C11 1.364(7) . ?
C3 C4 1.366(7) . ?
C6 C5 1.386(8) . ?
C5 C4 1.375(8) . ?
